data_4125091
loop_
_publ_author_name
'Transue, Wesley J.'
'Velian, Alexandra'
'Nava, Matthew'
'Martin-Drumel, Marie-Aline'
'Womack, Caroline C.'
'Jiang, Jun'
'Hou, Gao-Lei'
'Wang, Xue-Bin'
'McCarthy, Michael C.'
'Field, Robert W.'
'Cummins, Christopher C.'

_publ_section_title
;
 A Molecular Precursor to Phosphaethyne and Its Application in Synthesis
 of the Aromatic 1,2,3,4-Phosphatriazolate Anion.
;
_journal_issue 21
_journal_name_full 'Journal of the American Chemical Society'
_journal_page_first 6731
_journal_page_last 6734
_journal_paper_doi 10.1021/jacs.6b03910
_journal_volume 138
_journal_year 2016
_chemical_formula_sum 'C45 H38 P2'
_chemical_formula_weight 640.69
_chemical_name_systematic
; 
 ? 
;
_space_group_crystal_system monoclinic
_space_group_IT_number 14
_space_group_name_Hall '-P 2ybc'
_space_group_name_H-M_alt 'P 1 21/c 1'
_symmetry_space_group_name_Hall '-P 2ybc'
_symmetry_space_group_name_H-M 'P 1 21/c 1'
_atom_sites_solution_hydrogens geom
_atom_sites_solution_primary direct
_atom_sites_solution_secondary difmap
_audit_creation_method SHELXL-2014
_cell_angle_alpha 90
_cell_angle_beta 94.0410(11)
_cell_angle_gamma 90
_cell_formula_units_Z 4
_cell_length_a 14.8855(8)
_cell_length_b 11.3406(6)
_cell_length_c 20.3764(11)
_cell_measurement_reflns_used 1765
_cell_measurement_temperature 100(2)
_cell_measurement_theta_max 26.91
_cell_measurement_theta_min 2.51
_cell_volume 3431.2(3)
_computing_cell_refinement 'SAINT 7.46A (Bruker-AXS, 2011)'
_computing_data_collection 'APEX2 v2011.4.0 (Bruker-AXS, 2011)'
_computing_data_reduction 'SAINT 7.46A (Bruker-AXS, 2011)'
_computing_molecular_graphics 'Bruker SHELXTL'
_computing_publication_material 'Bruker SHELXTL'
_computing_structure_refinement 'SHELXL-2014 (Sheldrick, 2014)'
_computing_structure_solution 'SHELXS-97 (Sheldrick, 2008)'
_diffrn_ambient_temperature 100(2)
_diffrn_detector_area_resol_mean 8.3
_diffrn_measured_fraction_theta_full 1.000
_diffrn_measured_fraction_theta_max 0.999
_diffrn_measurement_device_type 'Bruker Smart APEX2 CCD'
_diffrn_measurement_method '\f and \w scans'
_diffrn_radiation_type MoK\a
_diffrn_radiation_wavelength 0.71073
_diffrn_reflns_av_R_equivalents 0.0618
_diffrn_reflns_av_unetI/netI 0.0353
_diffrn_reflns_Laue_measured_fraction_full 1.000
_diffrn_reflns_Laue_measured_fraction_max 0.999
_diffrn_reflns_limit_h_max 19
_diffrn_reflns_limit_h_min -19
_diffrn_reflns_limit_k_max 15
_diffrn_reflns_limit_k_min -15
_diffrn_reflns_limit_l_max 27
_diffrn_reflns_limit_l_min -27
_diffrn_reflns_number 68942
_diffrn_reflns_point_group_measured_fraction_full 1.000
_diffrn_reflns_point_group_measured_fraction_max 0.999
_diffrn_reflns_theta_full 25.242
_diffrn_reflns_theta_max 28.471
_diffrn_reflns_theta_min 1.371
_diffrn_source 'I\mS micro-focus sealed tube, multilayer optics'
_exptl_absorpt_coefficient_mu 0.159
_exptl_absorpt_correction_T_max 0.7457
_exptl_absorpt_correction_T_min 0.6991
_exptl_absorpt_correction_type multi-scan
_exptl_absorpt_process_details 'SADABS (Sheldrick, 2009)'
_exptl_crystal_colour colorless
_exptl_crystal_density_diffrn 1.240
_exptl_crystal_density_method 'not measured'
_exptl_crystal_description block
_exptl_crystal_F_000 1352
_exptl_crystal_size_max 0.100
_exptl_crystal_size_mid 0.090
_exptl_crystal_size_min 0.080
_exptl_transmission_factor_max 0.7461
_exptl_transmission_factor_min 0.6955
_refine_diff_density_max 0.362
_refine_diff_density_min -0.376
_refine_diff_density_rms 0.053
_refine_ls_extinction_method none
_refine_ls_goodness_of_fit_ref 1.039
_refine_ls_hydrogen_treatment constr
_refine_ls_matrix_type full
_refine_ls_number_parameters 534
_refine_ls_number_reflns 8659
_refine_ls_number_restraints 748
_refine_ls_restrained_S_all 1.002
_refine_ls_R_factor_all 0.0559
_refine_ls_R_factor_gt 0.0400
_refine_ls_shift/su_max 0.001
_refine_ls_shift/su_mean 0.000
_refine_ls_structure_factor_coef Fsqd
_refine_ls_weighting_details 'w=1/[\s^2^(Fo^2^)+(0.0356P)^2^+2.2809P] where P=(Fo^2^+2Fc^2^)/3'
_refine_ls_weighting_scheme calc
_refine_ls_wR_factor_gt 0.0927
_refine_ls_wR_factor_ref 0.1015
_reflns_Friedel_coverage 0.000
_reflns_number_gt 6882
_reflns_number_total 8659
_reflns_threshold_expression 'I > 2\s(I)'
_cod_data_source_file ja6b03910_si_002.cif
_cod_data_source_block mo_X8_14029_0m_a
_cod_depositor_comments 'Adding full bibliography for 4125091--4125093.cif.'
_cod_database_code 4125091
_shelx_space_group_comment
; 
The symmetry employed for this shelxl refinement is uniquely defined 
by the following loop, which should always be used as a source of 
symmetry information in preference to the above space-group names. 
They are only intended as comments. 
;
_shelx_estimated_absorpt_t_min 0.984
_shelx_estimated_absorpt_t_max 0.987
_shelxl_version_number 2014-2

loop_
_space_group_symop_operation_xyz
'x, y, z'
'-x, y+1/2, -z+1/2'
'-x, -y, -z'
'x, -y-1/2, z-1/2'

loop_
_atom_site_label
_atom_site_type_symbol
_atom_site_fract_x
_atom_site_fract_y
_atom_site_fract_z
_atom_site_U_iso_or_equiv
_atom_site_adp_type
_atom_site_occupancy
_atom_site_site_symmetry_order
_atom_site_calc_flag
_atom_site_refinement_flags_posn
_atom_site_refinement_flags_adp
_atom_site_refinement_flags_occupancy
_atom_site_disorder_assembly
_atom_site_disorder_group
P1 P 0.71523(2) 1.00436(3) 0.25522(2) 0.01430(9) Uani 1 1 d . U . . .
P2 P 0.65512(2) 0.97038(3) 0.39071(2) 0.01295(9) Uani 1 1 d . U . . .
C1 C 0.73715(10) 0.96458(14) 0.33747(7) 0.0166(3) Uani 1 1 d . U . . .
H1 H 0.7959 0.9394 0.3525 0.020 Uiso 1 1 calc R U . . .
C01 C 0.84637(9) 0.85266(13) 0.23169(7) 0.0140(3) Uani 1 1 d . U . . .
C02 C 0.88676(10) 0.74724(13) 0.25037(7) 0.0168(3) Uani 1 1 d . U . . .
H02 H 0.8570 0.6746 0.2406 0.020 Uiso 1 1 calc R U . . .
C03 C 0.97230(10) 0.74885(14) 0.28388(7) 0.0184(3) Uani 1 1 d . U . . .
H03 H 1.0003 0.6768 0.2977 0.022 Uiso 1 1 calc R U . . .
C04 C 1.01628(10) 0.85478(14) 0.29702(8) 0.0186(3) Uani 1 1 d . U . . .
H04 H 1.0749 0.8547 0.3188 0.022 Uiso 1 1 calc R U . . .
C05 C 0.97527(10) 0.96212(13) 0.27857(7) 0.0164(3) Uani 1 1 d . U . . .
H05 H 1.0053 1.0347 0.2880 0.020 Uiso 1 1 calc R U . . .
C06 C 0.89018(9) 0.96051(13) 0.24643(7) 0.0140(3) Uani 1 1 d . U . . .
C07 C 0.80331(9) 1.05377(13) 0.15350(7) 0.0145(3) Uani 1 1 d . U . . .
C08 C 0.81462(10) 1.13604(14) 0.10436(8) 0.0187(3) Uani 1 1 d . U . . .
H08 H 0.8451 1.2081 0.1143 0.022 Uiso 1 1 calc R U . . .
C09 C 0.78066(11) 1.11172(15) 0.04014(8) 0.0214(3) Uani 1 1 d . U . . .
H09 H 0.7883 1.1673 0.0061 0.026 Uiso 1 1 calc R U . . .
C10 C 0.73573(10) 1.00632(15) 0.02586(8) 0.0210(3) Uani 1 1 d . U . . .
H10 H 0.7119 0.9910 -0.0178 0.025 Uiso 1 1 calc R U . . .
C11 C 0.72530(10) 0.92277(14) 0.07503(7) 0.0181(3) Uani 1 1 d . U . . .
H11 H 0.6952 0.8505 0.0649 0.022 Uiso 1 1 calc R U . . .
C12 C 0.75932(9) 0.94629(13) 0.13877(7) 0.0150(3) Uani 1 1 d . U . . .
C13 C 0.75282(9) 0.87520(13) 0.20096(7) 0.0148(3) Uani 1 1 d . U . . .
H13 H 0.7117 0.8054 0.1975 0.018 Uiso 1 1 calc R U . . .
C14 C 0.82800(9) 1.06186(13) 0.22655(7) 0.0144(3) Uani 1 1 d . U . . .
H14 H 0.8474 1.1414 0.2434 0.017 Uiso 1 1 calc R U . . .
C211 C 0.58696(9) 1.10194(13) 0.38058(7) 0.0143(3) Uani 1 1 d . U . . .
C212 C 0.62970(10) 1.21030(14) 0.37274(8) 0.0191(3) Uani 1 1 d . U . . .
H212 H 0.6932 1.2134 0.3708 0.023 Uiso 1 1 calc R U . . .
C213 C 0.57937(11) 1.31350(14) 0.36776(8) 0.0228(3) Uani 1 1 d . U . . .
H213 H 0.6087 1.3873 0.3635 0.027 Uiso 1 1 calc R U . . .
C214 C 0.48616(11) 1.30889(14) 0.36904(8) 0.0224(3) Uani 1 1 d . U . . .
H214 H 0.4516 1.3792 0.3645 0.027 Uiso 1 1 calc R U . . .
C215 C 0.44382(10) 1.20177(14) 0.37694(8) 0.0202(3) Uani 1 1 d . U . . .
H215 H 0.3801 1.1988 0.3778 0.024 Uiso 1 1 calc R U . . .
C216 C 0.49380(10) 1.09855(14) 0.38355(7) 0.0166(3) Uani 1 1 d . U . . .
H216 H 0.4644 1.0256 0.3901 0.020 Uiso 1 1 calc R U . . .
C221 C 0.57279(9) 0.85098(13) 0.38785(7) 0.0151(3) Uani 1 1 d . U . . .
C222 C 0.52991(10) 0.82154(14) 0.32660(8) 0.0198(3) Uani 1 1 d . U . . .
H222 H 0.5455 0.8619 0.2882 0.024 Uiso 1 1 calc R U . . .
C223 C 0.46470(10) 0.73367(14) 0.32176(8) 0.0225(3) Uani 1 1 d . U . . .
H223 H 0.4356 0.7144 0.2801 0.027 Uiso 1 1 calc R U . . .
C224 C 0.44208(11) 0.67398(15) 0.37782(9) 0.0235(3) Uani 1 1 d . U . . .
H224 H 0.3975 0.6139 0.3745 0.028 Uiso 1 1 calc R U . . .
C225 C 0.48452(11) 0.70218(15) 0.43862(9) 0.0247(3) Uani 1 1 d . U . . .
H225 H 0.4692 0.6610 0.4769 0.030 Uiso 1 1 calc R U . . .
C226 C 0.54949(10) 0.79072(14) 0.44366(8) 0.0198(3) Uani 1 1 d . U . . .
H226 H 0.5781 0.8101 0.4854 0.024 Uiso 1 1 calc R U . . .
C231 C 0.70475(9) 0.97155(13) 0.47434(7) 0.0141(3) Uani 1 1 d . U . . .
C232 C 0.76685(10) 0.88425(14) 0.49471(8) 0.0190(3) Uani 1 1 d . U . . .
H232 H 0.7815 0.8238 0.4650 0.023 Uiso 1 1 calc R U . . .
C233 C 0.80723(10) 0.88549(15) 0.55826(8) 0.0211(3) Uani 1 1 d . U . . .
H233 H 0.8493 0.8260 0.5720 0.025 Uiso 1 1 calc R U . . .
C234 C 0.78596(10) 0.97384(14) 0.60155(8) 0.0208(3) Uani 1 1 d . U . . .
H234 H 0.8136 0.9747 0.6450 0.025 Uiso 1 1 calc R U . . .
C235 C 0.72471(11) 1.06068(14) 0.58177(8) 0.0215(3) Uani 1 1 d . U . . .
H235 H 0.7106 1.1212 0.6116 0.026 Uiso 1 1 calc R U . . .
C236 C 0.68365(10) 1.05974(14) 0.51828(7) 0.0184(3) Uani 1 1 d . U . . .
H236 H 0.6413 1.1192 0.5049 0.022 Uiso 1 1 calc R U . . .
C1S C 0.7966(13) 0.3974(16) 0.3073(10) 0.020(2) Uani 0.37(3) 1 d D U P A 1
H1S H 0.8342 0.3297 0.3100 0.024 Uiso 0.37(3) 1 calc R U P A 1
C2S C 0.7296(15) 0.4069(17) 0.2570(10) 0.023(3) Uani 0.37(3) 1 d D U P A 1
H2S H 0.7213 0.3460 0.2251 0.028 Uiso 0.37(3) 1 calc R U P A 1
C3S C 0.6747(13) 0.5057(16) 0.2534(9) 0.025(2) Uani 0.37(3) 1 d D U P A 1
H3S H 0.6290 0.5130 0.2187 0.030 Uiso 0.37(3) 1 calc R U P A 1
C4S C 0.6863(11) 0.5938(14) 0.3004(9) 0.025(2) Uani 0.37(3) 1 d D U P A 1
H4S H 0.6478 0.6607 0.2984 0.030 Uiso 0.37(3) 1 calc R U P A 1
C5S C 0.7536(12) 0.5843(13) 0.3500(8) 0.0230(19) Uani 0.37(3) 1 d D U P A 1
H5S H 0.7620 0.6454 0.3817 0.028 Uiso 0.37(3) 1 calc R U P A 1
C6S C 0.8092(13) 0.4864(16) 0.3540(10) 0.023(2) Uani 0.37(3) 1 d D U P A 1
H6S H 0.8555 0.4800 0.3883 0.028 Uiso 0.37(3) 1 calc R U P A 1
C1T C 0.8014(9) 0.4090(11) 0.3128(6) 0.030(2) Uani 0.63(3) 1 d D U P A 2
H1T H 0.8468 0.3513 0.3220 0.036 Uiso 0.63(3) 1 calc R U P A 2
C2T C 0.7404(9) 0.3960(11) 0.2587(7) 0.0267(17) Uani 0.63(3) 1 d D U P A 2
H2T H 0.7429 0.3284 0.2313 0.032 Uiso 0.63(3) 1 calc R U P A 2
C3T C 0.6752(8) 0.4825(10) 0.2445(6) 0.0240(13) Uani 0.63(3) 1 d D U P A 2
H3T H 0.6331 0.4739 0.2076 0.029 Uiso 0.63(3) 1 calc R U P A 2
C4T C 0.6723(7) 0.5809(8) 0.2845(6) 0.0261(13) Uani 0.63(3) 1 d D U P A 2
H4T H 0.6291 0.6409 0.2743 0.031 Uiso 0.63(3) 1 calc R U P A 2
C5T C 0.7322(8) 0.5921(9) 0.3394(6) 0.0325(16) Uani 0.63(3) 1 d D U P A 2
H5T H 0.7292 0.6591 0.3672 0.039 Uiso 0.63(3) 1 calc R U P A 2
C6T C 0.7961(9) 0.5061(11) 0.3536(6) 0.0316(17) Uani 0.63(3) 1 d D U P A 2
H6T H 0.8367 0.5135 0.3915 0.038 Uiso 0.63(3) 1 calc R U P A 2
C1U C 1.0349(9) 0.3525(10) 0.4754(6) 0.0239(15) Uani 0.52(2) 1 d D U P B 1
H1U H 1.0657 0.4254 0.4820 0.029 Uiso 0.52(2) 1 calc R U P B 1
C2U C 1.0233(9) 0.2778(11) 0.5282(5) 0.0277(16) Uani 0.52(2) 1 d D U P B 1
H2U H 1.0476 0.2986 0.5709 0.033 Uiso 0.52(2) 1 calc R U P B 1
C3U C 0.9764(10) 0.1733(10) 0.5185(6) 0.0280(17) Uani 0.52(2) 1 d D U P B 1
H3U H 0.9675 0.1232 0.5549 0.034 Uiso 0.52(2) 1 calc R U P B 1
C4U C 0.9426(11) 0.1415(11) 0.4567(6) 0.0286(18) Uani 0.52(2) 1 d D U P B 1
H4U H 0.9092 0.0704 0.4506 0.034 Uiso 0.52(2) 1 calc R U P B 1
C5U C 0.9567(11) 0.2124(13) 0.4030(6) 0.028(2) Uani 0.52(2) 1 d D U P B 1
H5U H 0.9362 0.1882 0.3599 0.034 Uiso 0.52(2) 1 calc R U P B 1
C6U C 1.0012(11) 0.3194(11) 0.4129(6) 0.0277(19) Uani 0.52(2) 1 d D U P B 1
H6U H 1.0086 0.3702 0.3766 0.033 Uiso 0.52(2) 1 calc R U P B 1
C1V C 1.0343(10) 0.3560(11) 0.4568(7) 0.0265(18) Uani 0.48(2) 1 d D U P B 2
H1V H 1.0647 0.4288 0.4521 0.032 Uiso 0.48(2) 1 calc R U P B 2
C2V C 1.0321(10) 0.3046(12) 0.5183(6) 0.0283(19) Uani 0.48(2) 1 d D U P B 2
H2V H 1.0599 0.3433 0.5558 0.034 Uiso 0.48(2) 1 calc R U P B 2
C3V C 0.9898(10) 0.1978(13) 0.5255(5) 0.0269(19) Uani 0.48(2) 1 d D U P B 2
H3V H 0.9906 0.1616 0.5676 0.032 Uiso 0.48(2) 1 calc R U P B 2
C4V C 0.9462(12) 0.1433(12) 0.4719(6) 0.0264(19) Uani 0.48(2) 1 d D U P B 2
H4V H 0.9172 0.0696 0.4770 0.032 Uiso 0.48(2) 1 calc R U P B 2
C5V C 0.9449(12) 0.1965(13) 0.4103(6) 0.0220(17) Uani 0.48(2) 1 d D U P B 2
H5V H 0.9118 0.1616 0.3738 0.026 Uiso 0.48(2) 1 calc R U P B 2
C6V C 0.9922(11) 0.3011(12) 0.4021(6) 0.0226(17) Uani 0.48(2) 1 d D U P B 2
H6V H 0.9955 0.3343 0.3596 0.027 Uiso 0.48(2) 1 calc R U P B 2

loop_
_atom_site_aniso_label
_atom_site_aniso_U_11
_atom_site_aniso_U_22
_atom_site_aniso_U_33
_atom_site_aniso_U_23
_atom_site_aniso_U_13
_atom_site_aniso_U_12
P1 0.01199(17) 0.01688(18) 0.01413(18) 0.00071(14) 0.00163(13) 0.00152(14)
P2 0.01170(16) 0.01437(18) 0.01281(17) -0.00016(13) 0.00114(13) 0.00100(13)
C1 0.0135(6) 0.0217(8) 0.0149(7) 0.0012(6) 0.0031(5) 0.0027(6)
C01 0.0140(6) 0.0161(7) 0.0125(6) -0.0007(5) 0.0040(5) -0.0004(5)
C02 0.0198(7) 0.0146(7) 0.0162(7) -0.0010(6) 0.0039(6) 0.0001(6)
C03 0.0207(7) 0.0164(7) 0.0185(7) 0.0006(6) 0.0037(6) 0.0052(6)
C04 0.0141(7) 0.0228(8) 0.0189(7) 0.0006(6) 0.0011(5) 0.0021(6)
C05 0.0153(7) 0.0175(7) 0.0166(7) -0.0006(6) 0.0015(5) -0.0020(5)
C06 0.0130(6) 0.0154(7) 0.0140(7) 0.0004(5) 0.0044(5) 0.0003(5)
C07 0.0124(6) 0.0154(7) 0.0158(7) 0.0002(5) 0.0020(5) 0.0009(5)
C08 0.0181(7) 0.0170(7) 0.0211(8) 0.0022(6) 0.0020(6) -0.0013(6)
C09 0.0234(8) 0.0238(8) 0.0172(7) 0.0060(6) 0.0028(6) -0.0005(6)
C10 0.0209(7) 0.0277(8) 0.0144(7) 0.0005(6) 0.0010(6) 0.0011(6)
C11 0.0160(7) 0.0208(8) 0.0176(7) -0.0021(6) 0.0016(5) -0.0013(6)
C12 0.0126(6) 0.0162(7) 0.0165(7) 0.0004(5) 0.0031(5) 0.0013(5)
C13 0.0137(6) 0.0153(7) 0.0155(7) 0.0005(5) 0.0018(5) -0.0018(5)
C14 0.0122(6) 0.0149(7) 0.0163(7) -0.0005(5) 0.0015(5) -0.0005(5)
C211 0.0148(6) 0.0161(7) 0.0120(6) 0.0009(5) 0.0009(5) 0.0013(5)
C212 0.0181(7) 0.0181(7) 0.0215(8) 0.0016(6) 0.0043(6) 0.0005(6)
C213 0.0275(8) 0.0165(7) 0.0250(8) 0.0030(6) 0.0070(6) 0.0011(6)
C214 0.0264(8) 0.0190(8) 0.0221(8) 0.0021(6) 0.0027(6) 0.0090(6)
C215 0.0172(7) 0.0236(8) 0.0197(8) -0.0006(6) 0.0005(6) 0.0053(6)
C216 0.0161(7) 0.0179(7) 0.0159(7) -0.0013(6) 0.0007(5) 0.0007(5)
C221 0.0129(6) 0.0148(7) 0.0177(7) -0.0016(5) 0.0017(5) 0.0018(5)
C222 0.0207(7) 0.0201(8) 0.0185(7) -0.0007(6) 0.0013(6) -0.0001(6)
C223 0.0189(7) 0.0234(8) 0.0245(8) -0.0051(6) -0.0029(6) -0.0017(6)
C224 0.0177(7) 0.0195(8) 0.0332(9) -0.0028(7) 0.0014(6) -0.0033(6)
C225 0.0249(8) 0.0232(8) 0.0262(8) 0.0037(7) 0.0035(7) -0.0049(7)
C226 0.0194(7) 0.0213(8) 0.0187(7) 0.0000(6) 0.0013(6) -0.0023(6)
C231 0.0125(6) 0.0159(7) 0.0140(6) 0.0006(5) 0.0021(5) -0.0019(5)
C232 0.0183(7) 0.0198(7) 0.0188(7) -0.0014(6) 0.0005(6) 0.0039(6)
C233 0.0184(7) 0.0232(8) 0.0213(8) 0.0023(6) -0.0019(6) 0.0033(6)
C234 0.0205(7) 0.0248(8) 0.0166(7) 0.0005(6) -0.0030(6) -0.0027(6)
C235 0.0275(8) 0.0196(8) 0.0172(7) -0.0038(6) 0.0003(6) 0.0003(6)
C236 0.0212(7) 0.0169(7) 0.0169(7) -0.0002(6) 0.0007(6) 0.0025(6)
C1S 0.021(4) 0.021(3) 0.020(4) -0.004(3) 0.008(3) 0.004(3)
C2S 0.025(5) 0.027(5) 0.017(4) 0.002(3) 0.000(3) 0.001(3)
C3S 0.023(3) 0.027(5) 0.025(5) 0.005(3) 0.001(3) 0.006(3)
C4S 0.026(5) 0.022(4) 0.028(6) 0.004(3) 0.005(3) 0.006(3)
C5S 0.024(5) 0.018(3) 0.027(4) 0.002(3) 0.003(3) 0.000(3)
C6S 0.021(4) 0.021(4) 0.028(4) -0.001(3) 0.001(3) 0.010(3)
C1T 0.025(3) 0.042(4) 0.022(3) 0.007(3) -0.003(2) 0.005(3)
C2T 0.025(3) 0.033(3) 0.023(3) 0.005(2) 0.0043(19) 0.014(2)
C3T 0.025(2) 0.026(3) 0.022(3) 0.003(2) 0.0050(17) 0.006(2)
C4T 0.029(3) 0.024(2) 0.027(4) 0.007(2) 0.010(2) 0.003(2)
C5T 0.034(4) 0.030(3) 0.034(4) -0.002(2) 0.008(2) -0.004(2)
C6T 0.031(4) 0.039(5) 0.025(2) 0.000(3) 0.003(2) -0.007(3)
C1U 0.021(2) 0.024(2) 0.028(4) -0.007(3) 0.007(3) 0.0018(17)
C2U 0.029(3) 0.032(4) 0.023(2) -0.003(2) 0.007(2) 0.003(3)
C3U 0.026(4) 0.023(3) 0.036(4) 0.000(2) 0.008(3) 0.000(2)
C4U 0.024(3) 0.024(3) 0.037(4) -0.007(3) -0.004(4) 0.0031(19)
C5U 0.025(5) 0.030(4) 0.029(3) -0.005(2) -0.003(3) 0.010(3)
C6U 0.032(4) 0.022(3) 0.030(4) 0.001(3) 0.004(3) 0.011(2)
C1V 0.022(2) 0.026(2) 0.032(4) -0.004(3) 0.006(4) 0.0023(18)
C2V 0.025(3) 0.031(5) 0.029(4) -0.010(3) 0.001(3) 0.003(3)
C3V 0.025(4) 0.038(5) 0.018(2) -0.003(3) 0.002(2) 0.005(3)
C4V 0.029(4) 0.025(3) 0.025(4) 0.005(3) 0.005(3) 0.002(2)
C5V 0.018(3) 0.024(3) 0.024(3) -0.002(2) 0.002(2) 0.000(2)
C6V 0.019(3) 0.027(4) 0.021(3) -0.002(2) 0.004(2) 0.005(3)

loop_
_atom_type_symbol
_atom_type_description
_atom_type_scat_dispersion_real
_atom_type_scat_dispersion_imag
_atom_type_scat_source
C C 0.0033 0.0016 'International Tables Vol C Tables 4.2.6.8 and 6.1.1.4'
H H 0.0000 0.0000 'International Tables Vol C Tables 4.2.6.8 and 6.1.1.4'
P P 0.1023 0.0942 'International Tables Vol C Tables 4.2.6.8 and 6.1.1.4'

loop_
_geom_angle_atom_site_label_1
_geom_angle_atom_site_label_2
_geom_angle_atom_site_label_3
_geom_angle
C1 P1 C14 105.69(7)
C1 P1 C13 108.08(7)
C14 P1 C13 77.92(6)
C1 P2 C211 112.56(7)
C1 P2 C231 109.83(7)
C211 P2 C231 106.87(7)
C1 P2 C221 117.68(7)
C211 P2 C221 103.79(7)
C231 P2 C221 105.33(7)
P2 C1 P1 120.79(9)
C02 C01 C06 120.50(13)
C02 C01 C13 129.29(13)
C06 C01 C13 109.97(12)
C01 C02 C03 119.10(14)
C04 C03 C02 120.40(14)
C03 C04 C05 120.70(14)
C06 C05 C04 118.83(14)
C05 C06 C01 120.44(13)
C05 C06 C14 129.70(13)
C01 C06 C14 109.71(12)
C08 C07 C12 120.49(14)
C08 C07 C14 129.55(14)
C12 C07 C14 109.89(12)
C07 C08 C09 119.27(14)
C10 C09 C08 120.19(14)
C09 C10 C11 120.63(14)
C12 C11 C10 119.36(14)
C11 C12 C07 120.04(14)
C11 C12 C13 129.97(14)
C07 C12 C13 109.88(12)
C01 C13 C12 109.09(11)
C01 C13 P1 100.73(9)
C12 C13 P1 96.50(9)
C07 C14 C06 108.63(12)
C07 C14 P1 96.97(9)
C06 C14 P1 101.02(9)
C216 C211 C212 119.45(14)
C216 C211 P2 121.65(11)
C212 C211 P2 118.83(11)
C213 C212 C211 120.09(14)
C212 C213 C214 120.04(15)
C215 C214 C213 119.91(14)
C214 C215 C216 120.42(14)
C215 C216 C211 120.06(14)
C226 C221 C222 119.12(14)
C226 C221 P2 122.95(11)
C222 C221 P2 117.91(11)
C223 C222 C221 120.40(15)
C224 C223 C222 119.96(15)
C225 C224 C223 120.01(15)
C224 C225 C226 120.13(15)
C221 C226 C225 120.37(15)
C236 C231 C232 119.48(14)
C236 C231 P2 121.01(11)
C232 C231 P2 119.49(11)
C233 C232 C231 120.23(14)
C234 C233 C232 119.83(15)
C235 C234 C233 120.32(14)
C234 C235 C236 120.20(15)
C235 C236 C231 119.93(14)
C2S C1S C6S 120.4(12)
C1S C2S C3S 119.6(12)
C4S C3S C2S 120.2(11)
C5S C4S C3S 119.9(10)
C4S C5S C6S 120.5(10)
C5S C6S C1S 119.4(11)
C6T C1T C2T 120.1(8)
C1T C2T C3T 119.7(8)
C4T C3T C2T 119.7(7)
C3T C4T C5T 120.3(6)
C6T C5T C4T 120.0(7)
C5T C6T C1T 120.2(7)
C6U C1U C2U 119.3(8)
C3U C2U C1U 120.1(8)
C4U C3U C2U 120.3(8)
C3U C4U C5U 120.4(9)
C4U C5U C6U 119.3(9)
C1U C6U C5U 120.5(9)
C2V C1V C6V 120.0(9)
C3V C2V C1V 120.4(8)
C4V C3V C2V 120.3(8)
C3V C4V C5V 119.8(9)
C4V C5V C6V 120.1(10)
C1V C6V C5V 119.3(9)

loop_
_geom_bond_atom_site_label_1
_geom_bond_atom_site_label_2
_geom_bond_distance
P1 C1 1.7442(15)
P1 C14 1.9294(14)
P1 C13 1.9412(15)
P2 C1 1.6907(15)
P2 C211 1.8079(15)
P2 C231 1.8089(15)
P2 C221 1.8245(15)
C01 C02 1.380(2)
C01 C06 1.408(2)
C01 C13 1.5080(19)
C02 C03 1.402(2)
C03 C04 1.385(2)
C04 C05 1.401(2)
C05 C06 1.384(2)
C06 C14 1.513(2)
C07 C08 1.387(2)
C07 C12 1.406(2)
C07 C14 1.511(2)
C08 C09 1.397(2)
C09 C10 1.390(2)
C10 C11 1.396(2)
C11 C12 1.386(2)
C12 C13 1.511(2)
C211 C216 1.393(2)
C211 C212 1.398(2)
C212 C213 1.389(2)
C213 C214 1.391(2)
C214 C215 1.383(2)
C215 C216 1.388(2)
C221 C226 1.391(2)
C221 C222 1.401(2)
C222 C223 1.390(2)
C223 C224 1.390(2)
C224 C225 1.388(2)
C225 C226 1.393(2)
C231 C236 1.393(2)
C231 C232 1.398(2)
C232 C233 1.389(2)
C233 C234 1.386(2)
C234 C235 1.383(2)
C235 C236 1.391(2)
C1S C2S 1.382(11)
C1S C6S 1.390(11)
C2S C3S 1.386(11)
C3S C4S 1.386(9)
C4S C5S 1.377(9)
C5S C6S 1.384(9)
C1T C6T 1.385(8)
C1T C2T 1.387(7)
C2T C3T 1.395(7)
C3T C4T 1.385(6)
C4T C5T 1.386(6)
C5T C6T 1.379(7)
C1U C6U 1.385(7)
C1U C2U 1.390(7)
C2U C3U 1.383(7)
C3U C4U 1.372(8)
C4U C5U 1.385(8)
C5U C6U 1.391(8)
C1V C2V 1.384(8)
C1V C6V 1.387(8)
C2V C3V 1.378(8)
C3V C4V 1.376(8)
C4V C5V 1.392(8)
C5V C6V 1.395(9)
